data_2012987
loop_
_publ_author_name
'Higami, Tomoyuki'
'Hashimoto, Masato'
'Okeya, Seichi'

_publ_section_title
;
 [Ni(H~2~O)~6~]~2~[Na(H~2~O)~3~]~2~[V~10~O~28~]&#x00B7;4H~2~O,
 bis(nickel hexahydrate) bis(sodium trihydrate) decavanadate
 tetrahydrate
;
_journal_issue 10
_journal_name_full 'Acta Crystallographica Section C'
_journal_page_first i144
_journal_page_last i146
_journal_paper_doi 10.1107/S0108270102015603
_journal_volume 58
_journal_year 2002
_chemical_formula_iupac '[Ni (H2 O)6]2 [Na (H2 O)3]2 V10 O28 , 4H2 O'
_chemical_formula_structural '[Ni (H2 O)6]2 [Na (H2 O)3]2 V10 O28 , 4H2 O'
_chemical_formula_sum 'H44 Na2 Ni2 O50 V10'
_chemical_formula_weight 1517.15
_chemical_name_systematic
;
bis(nickel hexahydrate) bis(sodium trihydrate) decavanadate tetrahydrate
;
_space_group_IT_number 2
_symmetry_cell_setting triclinic
_symmetry_space_group_name_Hall '-P 1'
_symmetry_space_group_name_H-M 'P -1'
_atom_sites_solution_hydrogens geom
_atom_sites_solution_primary direct
_atom_sites_solution_secondary difmap
_cell_angle_alpha 93.19(2)
_cell_angle_beta 99.83(2)
_cell_angle_gamma 109.65(2)
_cell_formula_units_Z 1
_cell_length_a 10.836(2)
_cell_length_b 12.606(2)
_cell_length_c 8.3310(10)
_cell_measurement_reflns_used 25
_cell_measurement_temperature 293(2)
_cell_measurement_theta_max 17.50
_cell_measurement_theta_min 16.84
_cell_volume 1048.1(3)
_computing_cell_refinement 'MSC/AFC Diffractometer Control Software'
_computing_data_collection
;MSC/AFC Diffractometer Control Software (Molecular Structure Corporation,
 1993)
;
_computing_data_reduction 'TEXSAN (Molecular Structure Corporation, 1995)'
_computing_molecular_graphics 'ORTEPII (Johnson, 1976)'
_computing_publication_material SHELXL97
_computing_structure_refinement 'SHELXL97 (Sheldrick, 1997)'
_computing_structure_solution 'SHELXS97 (Sheldrick, 1997)'
_diffrn_ambient_temperature 293(2)
_diffrn_detector_area_resol_mean 3
_diffrn_measured_fraction_theta_full 0.999
_diffrn_measured_fraction_theta_max 0.999
_diffrn_measurement_device_type 'Rigaku AFC-5R automated four-circle'
_diffrn_measurement_method \w/2\q
_diffrn_radiation_monochromator graphite
_diffrn_radiation_source 'normal focus rotating anode'
_diffrn_radiation_type MoK\a
_diffrn_radiation_wavelength 0.71069
_diffrn_reflns_av_R_equivalents 0.048
_diffrn_reflns_av_sigmaI/netI 0.109
_diffrn_reflns_limit_h_max 15
_diffrn_reflns_limit_h_min 0
_diffrn_reflns_limit_k_max 16
_diffrn_reflns_limit_k_min -17
_diffrn_reflns_limit_l_max 11
_diffrn_reflns_limit_l_min -11
_diffrn_reflns_number 6109
_diffrn_reflns_theta_full 29.99
_diffrn_reflns_theta_max 29.99
_diffrn_reflns_theta_min 2.86
_diffrn_standards_decay_% -0.3
_diffrn_standards_interval_count 1.9
_diffrn_standards_number 200
_exptl_absorpt_coefficient_mu 3.151
_exptl_absorpt_correction_T_max 0.854
_exptl_absorpt_correction_T_min 0.553
_exptl_absorpt_correction_type '\y scan'
_exptl_absorpt_process_details 'TEXSAN (Molecular Structure Corporation, 1995)'
_exptl_crystal_colour green-orange
_exptl_crystal_density_diffrn 2.404
_exptl_crystal_density_meas ?
_exptl_crystal_density_method 'not measured'
_exptl_crystal_description prismatic
_exptl_crystal_F_000 752
_exptl_crystal_size_max 0.50
_exptl_crystal_size_mid 0.18
_exptl_crystal_size_min 0.05
_refine_diff_density_max 0.89
_refine_diff_density_min -0.81
_refine_ls_extinction_method none
_refine_ls_goodness_of_fit_ref 1.067
_refine_ls_hydrogen_treatment undef
_refine_ls_matrix_type full
_refine_ls_number_parameters 301
_refine_ls_number_reflns 6109
_refine_ls_number_restraints 0
_refine_ls_restrained_S_all 1.067
_refine_ls_R_factor_all 0.146
_refine_ls_R_factor_gt 0.058
_refine_ls_shift/su_max 0.001
_refine_ls_shift/su_mean 0.000
_refine_ls_structure_factor_coef Fsqd
_refine_ls_weighting_details 'calc w = 1/[\s^2^(Fo^2^)+(0.0315P)^2^+9.2497P] where P=(Fo^2^+2Fc^2^)/3'
_refine_ls_weighting_scheme sigma
_refine_ls_wR_factor_gt 0.128
_refine_ls_wR_factor_ref 0.152
_reflns_number_gt 3399
_reflns_number_total 6109
_reflns_threshold_expression I>2\s(I)
_cod_data_source_file iz1023.cif
_cod_data_source_block I
_cod_depositor_comments
;
The following automatic conversions were performed:

'_exptl_crystal_density_meas' value 'not measured' was changed to '?'
- the value is perceived as not measured.

Automatic conversion script
Id: cif_fix_values 3008 2015-01-20 13:52:24Z robertas 
;
_cod_database_code 2012987
_cod_database_fobs_code 2012987

loop_
_symmetry_equiv_pos_as_xyz
'x, y, z'
'-x, -y, -z'

loop_
_atom_site_label
_atom_site_fract_x
_atom_site_fract_y
_atom_site_fract_z
_atom_site_U_iso_or_equiv
_atom_site_adp_type
_atom_site_calc_flag
_atom_site_refinement_flags
_atom_site_occupancy
_atom_site_disorder_assembly
_atom_site_disorder_group
_atom_site_type_symbol
Ni1 0.5000 0.0000 0.0000 0.0193(3) Uani d S 1 . . Ni
Ni2 0.0000 0.5000 0.0000 0.0225(3) Uani d S 1 . . Ni
V1 0.52589(11) 0.29325(10) 0.48469(14) 0.0161(2) Uani d . 1 . . V
V2 0.54232(11) 0.51351(10) 0.70205(14) 0.0135(2) Uani d . 1 . . V
V3 0.31139(12) 0.28671(11) 0.69173(15) 0.0198(3) Uani d . 1 . . V
V4 0.23279(12) 0.26101(10) 0.31599(15) 0.0190(3) Uani d . 1 . . V
V5 0.24935(11) 0.48117(10) 0.52379(14) 0.0155(2) Uani d . 1 . . V
Na1 0.7383(3) 0.1032(3) 0.3864(4) 0.0301(7) Uani d . 1 . . Na
O1 0.6239(5) 0.2247(4) 0.4637(7) 0.0262(12) Uani d . 1 . . O
O2 0.4499(5) 0.2346(4) 0.6524(6) 0.0191(10) Uani d . 1 . . O
O3 0.3786(5) 0.2131(4) 0.3211(6) 0.0184(10) Uani d . 1 . . O
O4 0.3506(4) 0.5699(4) 0.3673(5) 0.0149(9) Uani d . 1 . . O
O5 0.4161(5) 0.5900(4) 0.6700(6) 0.0170(10) Uani d . 1 . . O
O6 0.5982(4) 0.5975(4) 0.4974(6) 0.0150(9) Uani d . 1 . . O
O7 0.4685(5) 0.4206(4) 0.8245(6) 0.0216(11) Uani d . 1 . . O
O8 0.6717(5) 0.6192(4) 0.8233(6) 0.0183(10) Uani d . 1 . . O
O9 0.2603(5) 0.2146(5) 0.8350(7) 0.0308(13) Uani d . 1 . . O
O10 0.1987(5) 0.2008(4) 0.5061(6) 0.0208(10) Uani d . 1 . . O
O11 0.2197(5) 0.3897(4) 0.6848(6) 0.0196(10) Uani d . 1 . . O
O12 0.1211(5) 0.1717(5) 0.1748(7) 0.0316(13) Uani d . 1 . . O
O13 0.1498(5) 0.5507(4) 0.5359(7) 0.0258(12) Uani d . 1 . . O
O14 0.1532(5) 0.3682(4) 0.3578(6) 0.0183(10) Uani d . 1 . . O
O15 0.6738(5) 0.1368(4) 0.0905(7) 0.0280(12) Uani d . 1 . . O
O16 0.5122(5) -0.0434(4) 0.2414(6) 0.0226(11) Uani d . 1 . . O
O17 0.3841(6) 0.0934(5) 0.0456(6) 0.0303(13) Uani d . 1 . . O
O18 -0.0518(5) 0.4074(5) 0.1884(6) 0.0288(12) Uani d . 1 . . O
O19 -0.1724(5) 0.3819(5) -0.1394(7) 0.0315(13) Uani d . 1 . . O
O20 0.1065(6) 0.3955(5) -0.0516(7) 0.0319(14) Uani d . 1 . . O
O21A 0.914(4) 0.023(3) 0.383(4) 0.050(8) Uani d P 0.30 . . O
O21B 0.8811(15) 0.0220(12) 0.2953(19) 0.058(4) Uani d P 0.70 . . O
O22 0.9216(6) 0.2515(6) 0.5481(9) 0.0494(18) Uani d . 1 . . O
O23 0.6994(6) 0.0209(5) 0.6312(7) 0.0324(13) Uani d . 1 . . O
O24 0.3706(5) 0.6672(5) 0.9513(7) 0.0294(12) Uani d . 1 . . O
O25 0.8820(7) 0.1568(6) -0.0816(9) 0.0492(18) Uani d . 1 . . O

loop_
_atom_site_aniso_label
_atom_site_aniso_U_11
_atom_site_aniso_U_22
_atom_site_aniso_U_33
_atom_site_aniso_U_12
_atom_site_aniso_U_13
_atom_site_aniso_U_23
Ni1 0.0246(7) 0.0165(6) 0.0183(6) 0.0090(5) 0.0048(5) 0.0029(5)
Ni2 0.0195(6) 0.0343(8) 0.0168(6) 0.0137(6) 0.0028(5) 0.0058(6)
V1 0.0164(5) 0.0116(5) 0.0211(6) 0.0070(4) 0.0019(5) 0.0014(5)
V2 0.0147(5) 0.0146(5) 0.0125(5) 0.0069(4) 0.0025(4) 0.0015(4)
V3 0.0200(6) 0.0189(6) 0.0222(6) 0.0070(5) 0.0065(5) 0.0087(5)
V4 0.0163(6) 0.0148(6) 0.0222(6) 0.0038(5) -0.0010(5) -0.0009(5)
V5 0.0134(5) 0.0161(6) 0.0194(6) 0.0074(5) 0.0043(4) 0.0032(5)
Na1 0.0321(17) 0.0282(17) 0.0319(17) 0.0120(14) 0.0087(14) 0.0044(14)
O1 0.023(3) 0.019(3) 0.039(3) 0.011(2) 0.006(2) 0.003(2)
O2 0.019(2) 0.012(2) 0.028(3) 0.0063(19) 0.003(2) 0.008(2)
O3 0.018(2) 0.017(2) 0.019(2) 0.0068(19) -0.0007(19) -0.0045(19)
O4 0.016(2) 0.016(2) 0.013(2) 0.0070(19) 0.0013(18) 0.0002(18)
O5 0.022(2) 0.019(2) 0.014(2) 0.013(2) 0.0056(19) 0.0020(19)
O6 0.017(2) 0.015(2) 0.014(2) 0.0068(19) 0.0035(17) 0.0028(18)
O7 0.023(3) 0.026(3) 0.021(3) 0.012(2) 0.007(2) 0.012(2)
O8 0.021(2) 0.018(2) 0.014(2) 0.0063(19) 0.0000(19) -0.0039(19)
O9 0.033(3) 0.030(3) 0.034(3) 0.011(2) 0.017(2) 0.017(3)
O10 0.021(2) 0.014(2) 0.028(3) 0.006(2) 0.005(2) 0.002(2)
O11 0.024(2) 0.020(3) 0.021(2) 0.012(2) 0.010(2) 0.009(2)
O12 0.025(3) 0.029(3) 0.036(3) 0.008(2) -0.004(2) -0.002(3)
O13 0.023(3) 0.023(3) 0.038(3) 0.015(2) 0.010(2) 0.005(2)
O14 0.017(2) 0.016(2) 0.023(3) 0.0078(19) 0.0012(19) 0.0033(19)
O15 0.033(3) 0.021(3) 0.028(3) 0.006(2) 0.007(2) 0.005(2)
O16 0.027(3) 0.022(3) 0.022(3) 0.010(2) 0.010(2) 0.008(2)
O17 0.044(3) 0.035(3) 0.020(3) 0.025(3) 0.005(2) 0.004(2)
O18 0.029(3) 0.042(3) 0.023(3) 0.019(3) 0.007(2) 0.011(2)
O19 0.027(3) 0.035(3) 0.031(3) 0.013(3) -0.003(2) 0.003(3)
O20 0.031(3) 0.053(4) 0.026(3) 0.031(3) 0.011(2) 0.011(3)
O21A 0.05(2) 0.041(16) 0.06(2) 0.011(14) 0.028(17) 0.022(17)
O21B 0.043(8) 0.028(6) 0.101(12) 0.003(5) 0.032(9) -0.005(9)
O22 0.030(3) 0.042(4) 0.075(5) 0.011(3) 0.011(3) 0.008(4)
O23 0.041(3) 0.027(3) 0.032(3) 0.014(3) 0.012(3) 0.006(2)
O24 0.030(3) 0.030(3) 0.033(3) 0.015(2) 0.009(2) 0.003(2)
O25 0.046(4) 0.036(4) 0.054(4) 0.000(3) 0.008(3) 0.004(3)

loop_
_atom_type_symbol
_atom_type_description
_atom_type_scat_dispersion_real
_atom_type_scat_dispersion_imag
_atom_type_scat_source
Ni Ni 0.3393 1.1124 'International Tables Vol C Tables 4.2.6.8 and 6.1.1.4'
V V 0.3005 0.5294 'International Tables Vol C Tables 4.2.6.8 and 6.1.1.4'
Na Na 0.0362 0.0249 'International Tables Vol C Tables 4.2.6.8 and 6.1.1.4'
O O 0.0106 0.0060 'International Tables Vol C Tables 4.2.6.8 and 6.1.1.4'
H H 0.0000 0.0000 'International Tables Vol C Tables 4.2.6.8 and 6.1.1.4'

loop_
_geom_angle_atom_site_label_1
_geom_angle_atom_site_label_2
_geom_angle_atom_site_label_3
_geom_angle_site_symmetry_1
_geom_angle_site_symmetry_3
_geom_angle
_geom_angle_publ_flag
O17 Ni1 O17 . 2_655 180.0 n
O17 Ni1 O15 . 2_655 88.5(2) n
O17 Ni1 O15 2_655 2_655 91.5(2) n
O17 Ni1 O15 . . 91.5(2) n
O17 Ni1 O15 2_655 . 88.5(2) n
O15 Ni1 O15 2_655 . 180.0 n
O17 Ni1 O16 . 2_655 89.6(2) n
O17 Ni1 O16 2_655 2_655 90.4(2) n
O15 Ni1 O16 2_655 2_655 86.6(2) n
O15 Ni1 O16 . 2_655 93.4(2) n
O17 Ni1 O16 . . 90.4(2) n
O17 Ni1 O16 2_655 . 89.6(2) n
O15 Ni1 O16 2_655 . 93.4(2) n
O15 Ni1 O16 . . 86.6(2) n
O16 Ni1 O16 2_655 . 180.0 n
O18 Ni2 O18 2_565 . 180.0 n
O18 Ni2 O19 2_565 2_565 84.7(2) n
O18 Ni2 O19 . 2_565 95.3(2) n
O18 Ni2 O19 2_565 . 95.3(2) n
O18 Ni2 O19 . . 84.7(2) n
O19 Ni2 O19 2_565 . 180.0 n
O18 Ni2 O20 2_565 2_565 87.9(2) n
O18 Ni2 O20 . 2_565 92.1(2) n
O19 Ni2 O20 2_565 2_565 89.7(2) n
O19 Ni2 O20 . 2_565 90.3(2) n
O18 Ni2 O20 2_565 . 92.1(2) n
O18 Ni2 O20 . . 87.9(2) n
O19 Ni2 O20 2_565 . 90.3(2) n
O19 Ni2 O20 . . 89.7(2) n
O20 Ni2 O20 2_565 . 180.0 n
O1 V1 O2 . . 103.4(2) n
O1 V1 O3 . . 100.9(2) n
O2 V1 O3 . . 95.2(2) n
O1 V1 O4 . 2_666 101.2(2) n
O2 V1 O4 . 2_666 91.2(2) n
O3 V1 O4 . 2_666 154.8(2) n
O1 V1 O5 . 2_666 99.2(2) n
O2 V1 O5 . 2_666 155.9(2) n
O3 V1 O5 . 2_666 88.4(2) n
O4 V1 O5 2_666 2_666 76.31(19) n
O1 V1 O6 . 2_666 174.4(2) n
O2 V1 O6 . 2_666 81.72(19) n
O3 V1 O6 . 2_666 80.66(19) n
O4 V1 O6 2_666 2_666 76.20(18) n
O5 V1 O6 2_666 2_666 75.42(17) n
O1 V1 V5 . 2_666 90.66(19) n
O2 V1 V5 . 2_666 130.72(17) n
O3 V1 V5 . 2_666 128.51(16) n
O4 V1 V5 2_666 2_666 39.55(13) n
O5 V1 V5 2_666 2_666 40.09(14) n
O6 V1 V5 2_666 2_666 84.23(12) n
O1 V1 V3 . . 137.1(2) n
O2 V1 V3 . . 34.01(14) n
O3 V1 V3 . . 83.73(15) n
O4 V1 V3 2_666 . 88.20(14) n
O5 V1 V3 2_666 . 123.67(13) n
O6 V1 V3 2_666 . 48.25(12) n
V5 V1 V3 2_666 . 119.82(5) n
O7 V2 O8 . . 107.5(2) n
O7 V2 O5 . . 98.1(2) n
O8 V2 O5 . . 98.5(2) n
O7 V2 O4 . 2_666 96.5(2) n
O8 V2 O4 . 2_666 96.0(2) n
O5 V2 O4 . 2_666 155.2(2) n
O7 V2 O6 . 2_666 86.9(2) n
O8 V2 O6 . 2_666 165.5(2) n
O5 V2 O6 . 2_666 80.91(19) n
O4 V2 O6 2_666 2_666 80.09(18) n
O7 V2 O6 . . 164.7(2) n
O8 V2 O6 . . 87.8(2) n
O5 V2 O6 . . 80.46(19) n
O4 V2 O6 2_666 . 80.10(19) n
O6 V2 O6 2_666 . 77.80(19) n
O7 V2 V3 . . 38.12(18) n
O8 V2 V3 . . 145.59(17) n
O5 V2 V3 . . 89.87(15) n
O4 V2 V3 2_666 . 89.47(14) n
O6 V2 V3 2_666 . 48.76(13) n
O6 V2 V3 . . 126.56(14) n
O7 V2 V4 . 2_666 146.19(19) n
O8 V2 V4 . 2_666 38.71(17) n
O5 V2 V4 . 2_666 89.12(15) n
O4 V2 V4 2_666 2_666 89.69(14) n
O6 V2 V4 2_666 2_666 126.93(13) n
O6 V2 V4 . 2_666 49.13(13) n
V3 V2 V4 . 2_666 175.69(5) n
O9 V3 O10 . . 103.1(3) n
O9 V3 O11 . . 102.6(3) n
O10 V3 O11 . . 91.6(2) n
O9 V3 O2 . . 101.3(2) n
O10 V3 O2 . . 91.4(2) n
O11 V3 O2 . . 154.5(2) n
O9 V3 O7 . . 100.9(3) n
O10 V3 O7 . . 155.9(2) n
O11 V3 O7 . . 84.2(2) n
O2 V3 O7 . . 82.7(2) n
O9 V3 O6 . 2_666 174.7(3) n
O10 V3 O6 . 2_666 82.18(19) n
O11 V3 O6 . 2_666 77.62(18) n
O2 V3 O6 . 2_666 77.78(18) n
O7 V3 O6 . 2_666 73.78(18) n
O9 V3 V4 . . 136.2(2) n
O10 V3 V4 . . 33.11(16) n
O11 V3 V4 . . 84.46(15) n
O2 V3 V4 . . 84.40(16) n
O7 V3 V4 . . 122.84(14) n
O6 V3 V4 2_666 . 49.07(12) n
O9 V3 V2 . . 131.4(2) n
O10 V3 V2 . . 125.44(17) n
O11 V3 V2 . . 78.81(16) n
O2 V3 V2 . . 78.86(15) n
O7 V3 V2 . . 30.52(13) n
O6 V3 V2 2_666 . 43.27(12) n
V4 V3 V2 . . 92.33(5) n
O9 V3 V5 . . 135.0(2) n
O10 V3 V5 . . 82.39(16) n
O11 V3 V5 . . 32.48(14) n
O2 V3 V5 . . 123.40(15) n
O7 V3 V5 . . 81.48(14) n
O6 V3 V5 2_666 . 45.62(11) n
V4 V3 V5 . . 60.87(4) n
V2 V3 V5 . . 61.18(4) n
O9 V3 V1 . . 133.5(2) n
O10 V3 V1 . . 82.11(16) n
O11 V3 V1 . . 123.65(15) n
O2 V3 V1 . . 32.25(14) n
O7 V3 V1 . . 80.58(14) n
O6 V3 V1 2_666 . 46.03(12) n
V4 V3 V1 . . 60.83(4) n
V2 V3 V1 . . 61.48(4) n
V5 V3 V1 . . 91.46(5) n
O9 V3 O21B . 2_656 46.4(3) n
O10 V3 O21B . 2_656 60.6(3) n
O11 V3 O21B . 2_656 118.7(3) n
O2 V3 O21B . 2_656 84.5(3) n
O7 V3 O21B . 2_656 141.1(3) n
O6 V3 O21B 2_666 2_656 138.2(3) n
V4 V3 O21B . 2_656 92.1(2) n
V2 V3 O21B . 2_656 162.3(2) n
V5 V3 O21B . 2_656 135.1(2) n
V1 V3 O21B . 2_656 106.3(2) n
O9 V3 O21A . 2_656 56.5(5) n
O10 V3 O21A . 2_656 49.1(5) n
O11 V3 O21A . 2_656 114.3(6) n
O2 V3 O21A . 2_656 86.3(6) n
O7 V3 O21A . 2_656 152.4(5) n
O6 V3 O21A 2_666 2_656 128.4(5) n
V4 V3 O21A . 2_656 81.0(4) n
V2 V3 O21A . 2_656 164.3(6) n
V5 V3 O21A . 2_656 125.3(5) n
V1 V3 O21A . 2_656 103.0(6) n
O21B V3 O21A 2_656 2_656 11.5(4) n
O12 V4 O10 . . 103.9(3) n
O12 V4 O3 . . 102.4(2) n
O10 V4 O3 . . 91.6(2) n
O12 V4 O14 . . 102.6(3) n
O10 V4 O14 . . 91.0(2) n
O3 V4 O14 . . 153.5(2) n
O12 V4 O8 . 2_666 100.2(3) n
O10 V4 O8 . 2_666 155.8(2) n
O3 V4 O8 . 2_666 84.9(2) n
O14 V4 O8 . 2_666 82.0(2) n
O12 V4 O6 . 2_666 174.5(3) n
O10 V4 O6 . 2_666 81.53(19) n
O3 V4 O6 . 2_666 77.83(18) n
O14 V4 O6 . 2_666 76.48(18) n
O8 V4 O6 2_666 2_666 74.28(17) n
O12 V4 V3 . . 136.9(2) n
O10 V4 V3 . . 32.93(16) n
O3 V4 V3 . . 84.61(15) n
O14 V4 V3 . . 83.34(15) n
O8 V4 V3 2_666 . 122.86(14) n
O6 V4 V3 2_666 . 48.60(11) n
O12 V4 V2 . 2_666 131.1(2) n
O10 V4 V2 . 2_666 124.91(17) n
O3 V4 V2 . 2_666 78.79(15) n
O14 V4 V2 . 2_666 78.14(15) n
O8 V4 V2 2_666 2_666 30.93(13) n
O6 V4 V2 2_666 2_666 43.37(11) n
V3 V4 V2 . 2_666 91.97(5) n
O13 V5 O11 . . 103.0(2) n
O13 V5 O14 . . 102.5(2) n
O11 V5 O14 . . 94.4(2) n
O13 V5 O4 . . 98.1(2) n
O11 V5 O4 . . 156.9(2) n
O14 V5 O4 . . 90.1(2) n
O13 V5 O5 . . 99.5(2) n
O11 V5 O5 . . 90.8(2) n
O14 V5 O5 . . 155.6(2) n
O4 V5 O5 . . 76.41(19) n
O13 V5 O6 . 2_666 174.0(2) n
O11 V5 O6 . 2_666 81.68(19) n
O14 V5 O6 . 2_666 80.76(19) n
O4 V5 O6 . 2_666 76.70(18) n
O5 V5 O6 . 2_666 76.46(18) n
O13 V5 V1 . 2_666 88.8(2) n
O11 V5 V1 . 2_666 131.26(17) n
O14 V5 V1 . 2_666 129.37(16) n
O4 V5 V1 . 2_666 39.29(13) n
O5 V5 V1 . 2_666 40.46(13) n
O6 V5 V1 2_666 2_666 85.24(12) n
O13 V5 V3 . . 136.5(2) n
O11 V5 V3 . . 33.74(15) n
O14 V5 V3 . . 83.38(15) n
O4 V5 V3 . . 125.13(13) n
O5 V5 V3 . . 87.93(14) n
O6 V5 V3 2_666 . 48.45(12) n
V1 V5 V3 2_666 . 120.80(5) n
O13 V5 O18 . . 63.0(2) n
O11 V5 O18 . . 111.75(18) n
O14 V5 O18 . . 40.77(16) n
O4 V5 O18 . . 86.16(15) n
O5 V5 O18 . . 153.49(16) n
O6 V5 O18 2_666 . 119.09(16) n
V1 V5 O18 2_666 . 115.63(10) n
V3 V5 O18 . . 118.54(10) n
O13 V5 O22 . 1_455 76.7(2) n
O11 V5 O22 . 1_455 53.41(19) n
O14 V5 O22 . 1_455 56.51(19) n
O4 V5 O22 . 1_455 142.91(18) n
O5 V5 O22 . 1_455 140.58(18) n
O6 V5 O22 2_666 1_455 109.33(16) n
V1 V5 O22 2_666 1_455 165.42(11) n
V3 V5 O22 . 1_455 71.17(11) n
O18 V5 O22 . 1_455 58.44(14) n
O21B Na1 O22 . . 91.0(4) n
O21B Na1 O23 . . 103.2(4) n
O22 Na1 O23 . . 88.0(3) n
O21B Na1 O1 . . 167.3(4) n
O22 Na1 O1 . . 80.7(2) n
O23 Na1 O1 . . 86.3(2) n
O21B Na1 O21A . . 18.0(7) n
O22 Na1 O21A . . 80.2(9) n
O23 Na1 O21A . . 88.4(7) n
O1 Na1 O21A . . 160.3(9) n
O21B Na1 O15 . . 86.8(4) n
O22 Na1 O15 . . 115.1(2) n
O23 Na1 O15 . . 155.0(2) n
O1 Na1 O15 . . 88.0(2) n
O21A Na1 O15 . . 104.4(7) n
O21B Na1 O16 . . 99.7(4) n
O22 Na1 O16 . . 169.0(2) n
O23 Na1 O16 . . 87.4(2) n
O1 Na1 O16 . . 89.0(2) n
O21A Na1 O16 . . 109.6(9) n
O15 Na1 O16 . . 68.19(18) n
O21B Na1 O17 . 2_655 60.9(4) n
O22 Na1 O17 . 2_655 143.0(2) n
O23 Na1 O17 . 2_655 119.9(2) n
O1 Na1 O17 . 2_655 121.71(18) n
O21A Na1 O17 . 2_655 77.2(8) n
O15 Na1 O17 . 2_655 45.67(15) n
O16 Na1 O17 . 2_655 47.02(15) n
O21B Na1 O18 . 1_655 87.5(4) n
O22 Na1 O18 . 1_655 58.1(2) n
O23 Na1 O18 . 1_655 144.9(2) n
O1 Na1 O18 . 1_655 79.88(17) n
O21A Na1 O18 . 1_655 93.9(8) n
O15 Na1 O18 . 1_655 56.95(15) n
O16 Na1 O18 . 1_655 124.14(16) n
O17 Na1 O18 2_655 1_655 94.67(13) n
O21B Na1 O17 . . 118.7(4) n
O22 Na1 O17 . . 133.6(2) n
O23 Na1 O17 . . 115.43(19) n
O1 Na1 O17 . . 62.83(16) n
O21A Na1 O17 . . 135.9(8) n
O15 Na1 O17 . . 41.52(15) n
O16 Na1 O17 . . 41.61(14) n
O17 Na1 O17 2_655 . 58.91(13) n
O18 Na1 O17 1_655 . 86.52(12) n
V1 O1 Na1 . . 169.0(3) n
V1 O1 O22 . . 141.0(3) n
Na1 O1 O22 . . 49.11(18) n

loop_
_geom_bond_atom_site_label_1
_geom_bond_atom_site_label_2
_geom_bond_site_symmetry_2
_geom_bond_distance
_geom_bond_publ_flag
Ni1 O17 . 2.053(5) y
Ni1 O17 2_655 2.053(5) y
Ni1 O15 2_655 2.067(5) y
Ni1 O15 . 2.067(5) y
Ni1 O16 2_655 2.107(5) y
Ni1 O16 . 2.107(5) y
Ni2 O18 2_565 2.050(5) y
Ni2 O18 . 2.050(5) y
Ni2 O19 2_565 2.062(6) y
Ni2 O19 . 2.062(6) y
Ni2 O20 2_565 2.092(5) y
Ni2 O20 . 2.092(5) y
V1 O1 . 1.603(5) y
V1 O2 . 1.810(5) y
V1 O3 . 1.856(5) y
V1 O4 2_666 1.984(5) y
V1 O5 2_666 2.022(5) y
V1 O6 2_666 2.241(5) y
V1 V5 2_666 3.0734(19) n
V1 V3 . 3.1049(18) n
V2 O7 . 1.683(5) y
V2 O8 . 1.695(5) y
V2 O5 . 1.913(5) y
V2 O4 2_666 1.941(5) y
V2 O6 2_666 2.117(5) y
V2 O6 . 2.125(5) y
V2 V3 . 3.087(2) n
V2 V4 2_666 3.091(2) n
V3 O9 . 1.602(5) y
V3 O10 . 1.826(5) y
V3 O11 . 1.879(5) y
V3 O2 . 1.897(5) y
V3 O7 . 2.046(5) y
V3 O6 2_666 2.323(5) y
V3 V4 . 3.0692(18) n
V3 V5 . 3.0964(17) n
V3 O21B 2_656 3.764(15) no
V3 O21A 2_656 3.79(4) no
V4 O12 . 1.602(6) y
V4 O10 . 1.834(5) y
V4 O3 . 1.866(5) y
V4 O14 . 1.877(5) y
V4 O8 2_666 2.062(5) y
V4 O6 2_666 2.340(5) y
V4 V2 2_666 3.091(2) n
V5 O13 . 1.614(5) y
V5 O11 . 1.817(5) y
V5 O14 . 1.822(5) y
V5 O4 . 1.995(5) y
V5 O5 . 2.006(5) y
V5 O6 2_666 2.219(5) y
V5 V1 2_666 3.0734(19) n
V5 O18 . 3.725(5) no
V5 O22 1_455 3.799(7) no
Na1 O21B . 2.323(16) y
Na1 O22 . 2.358(7) y
Na1 O23 . 2.377(6) y
Na1 O1 . 2.395(6) y
Na1 O21A . 2.44(4) y
Na1 O15 . 2.544(6) y
Na1 O16 . 2.564(6) y
Na1 O17 2_655 4.003(6) no
Na1 O18 1_655 4.326(7) no
Na1 O17 . 4.328(6) no
O1 O22 . 3.079(8) n
O2 O16 2_656 2.746(6) n
O3 O17 . 2.697(7) n
O3 O23 2_656 2.853(7) n
O4 O19 2_565 2.714(7) n
O5 O24 . 2.673(7) n
O7 O24 2_667 2.858(7) n
O8 O20 2_666 2.865(7) n
O9 O17 1_556 2.844(7) n
O9 O21B 2_656 2.901(16) n
O10 O21A 2_656 2.94(3) n
O10 O21A 1_455 3.10(4) n
O11 O20 1_556 2.702(7) n
O11 O22 1_455 3.083(8) n
O12 O25 1_455 3.009(9) n
O12 O21B 1_455 3.023(16) n
O13 O18 2_566 2.785(7) n
O13 O22 2_666 2.934(8) n
O14 O18 . 2.630(7) n
O15 O24 2_666 2.702(8) n
O15 O25 . 2.824(9) n
O16 O2 2_656 2.746(6) n
O16 O23 2_656 2.775(7) n
O17 O9 1_554 2.844(7) n
O18 O13 2_566 2.785(7) n
O19 O4 2_565 2.714(7) n
O19 O24 2_566 2.796(8) n
O19 O20 . 2.929(7) n
O19 O25 1_455 3.131(9) n
O20 O11 1_554 2.702(7) n
O20 O8 2_666 2.865(7) n
O21A O10 2_656 2.94(3) n
O21A O22 . 3.09(4) n
O21A O10 1_655 3.10(4) n
O21B O9 2_656 2.901(16) n
O21B O12 1_655 3.023(16) n
O22 O13 2_666 2.934(8) n
O22 O11 1_655 3.083(8) n
O23 O16 2_656 2.775(7) n
O23 O3 2_656 2.853(7) n
O23 O25 1_556 2.868(9) n
O24 O15 2_666 2.702(8) n
O24 O19 2_566 2.796(8) n
O24 O7 2_667 2.858(7) n
O25 O23 1_554 2.868(9) n
O25 O12 1_655 3.009(9) n
O25 O19 1_655 3.131(9) n
